data_7114871
loop_
_publ_author_name
'Schuh, Walter'
'Kopacka, Holger'
'Wurst, Klaus'
'Peringer, Paul'

_publ_section_title
;
 Observation of a P/M interconversion of a
 gold\^a&#x20AC;&#x201C;phosphine helicate via \^a&#x20AC;&#x2030; 31P NMR
;
_journal_issue 21
_journal_name_full 'Chemical Communications'
_journal_page_first 2186
_journal_paper_doi 10.1039/b106058a
_journal_year 2001
_chemical_formula_sum 'C74 H82 Au3 F9 O14 P6 S3'
_chemical_formula_weight 2239.30
_chemical_name_systematic
;
?
;
_space_group_IT_number 14
_symmetry_cell_setting monoclinic
_symmetry_space_group_name_Hall '-P 2ybc'
_symmetry_space_group_name_H-M 'P 1 21/c 1'
_atom_sites_solution_hydrogens geom
_atom_sites_solution_primary direct
_atom_sites_solution_secondary difmap
_audit_creation_method SHELXL
_cell_angle_alpha 90.00
_cell_angle_beta 104.007(1)
_cell_angle_gamma 90.00
_cell_formula_units_Z 4
_cell_length_a 16.8743(3)
_cell_length_b 14.8424(3)
_cell_length_c 34.0369(4)
_cell_measurement_reflns_used 59966
_cell_measurement_temperature 223(2)
_cell_measurement_theta_max 25.0
_cell_measurement_theta_min 1.0
_cell_volume 8271.2(2)
_computing_data_collection 'Kappa CCD'
_computing_data_reduction 'Denzo and Scalepack'
_computing_structure_refinement 'SHELXL-93 (Sheldrick, 1993)'
_computing_structure_solution 'SHELXS-86 (Sheldrick, 1990)'
_diffrn_ambient_temperature 223(2)
_diffrn_measurement_device 'Kappa CCD'
_diffrn_measurement_method 'phi- and omega-scans'
_diffrn_radiation_monochromator graphite
_diffrn_radiation_source 'fine-focus sealed tube'
_diffrn_radiation_type MoK\a
_diffrn_radiation_wavelength 0.71073
_diffrn_reflns_av_R_equivalents 0.0497
_diffrn_reflns_av_sigmaI/netI 0.0420
_diffrn_reflns_limit_h_max 18
_diffrn_reflns_limit_h_min -19
_diffrn_reflns_limit_k_max 17
_diffrn_reflns_limit_k_min -17
_diffrn_reflns_limit_l_max 40
_diffrn_reflns_limit_l_min -40
_diffrn_reflns_number 36441
_diffrn_reflns_theta_max 24.00
_diffrn_reflns_theta_min 1.23
_diffrn_standards_decay_% 0
_exptl_absorpt_coefficient_mu 5.580
_exptl_absorpt_correction_T_max 0.842
_exptl_absorpt_correction_T_min 1.202
_exptl_absorpt_correction_type multi-scan
_exptl_absorpt_process_details 'Sortav Blessing (1995) '
_exptl_crystal_colour colorless
_exptl_crystal_density_diffrn 1.798
_exptl_crystal_description prism
_exptl_crystal_F_000 4376
_exptl_crystal_size_max 0.3
_exptl_crystal_size_mid 0.2
_exptl_crystal_size_min 0.12
_refine_diff_density_max 1.291
_refine_diff_density_min -1.027
_refine_diff_density_rms 0.124
_refine_ls_extinction_method none
_refine_ls_goodness_of_fit_all 1.025
_refine_ls_goodness_of_fit_obs 1.055
_refine_ls_hydrogen_treatment riding
_refine_ls_matrix_type full
_refine_ls_number_parameters 976
_refine_ls_number_reflns 10851
_refine_ls_number_restraints 0
_refine_ls_restrained_S_all 1.043
_refine_ls_restrained_S_obs 1.055
_refine_ls_R_factor_all 0.0464
_refine_ls_R_factor_obs 0.0363
_refine_ls_shift/esd_max 0.131
_refine_ls_shift/esd_mean 0.002
_refine_ls_structure_factor_coef Fsqd
_refine_ls_weighting_details 'w=1/[\s^2^(Fo^2^)+(0.0442P)^2^+31.8189P] where P=(Fo^2^+2Fc^2^)/3'
_refine_ls_weighting_scheme calc
_refine_ls_wR_factor_all 0.0932
_refine_ls_wR_factor_obs 0.0863
_reflns_number_observed 9576
_reflns_number_total 11248
_reflns_observed_criterion >2sigma(I)
_cod_data_source_file b106058a.txt
_cod_data_source_block 1
_cod_depositor_comments
;
The following automatic conversions were performed:

'_exptl_absorpt_correction_type' value 'multiscan' changed to
'multi-scan' according to
/usr/data/users/saulius/automatic-downloads/retrospective/RSC/lib/dictionaries/cif_core.dic
dictionary named 'cif_core.dic' version 2.4.2 from 2011-04-26.

Automatic conversion script
Id: cif_fix_values 2281 2013-09-26 08:29:07Z andrius 

The following automatic conversions were performed:

'_refine_ls_weighting_scheme' value 'calc
w=1/[\s^2^(Fo^2^)+(0.0442P)^2^+31.8189P] where P=(Fo^2^+2Fc^2^)/3'
was changed to 'calc'. New tag '_refine_ls_weighting_details' was
created. The value of the new tag was set to
'w=1/[\s^2^(Fo^2^)+(0.0442P)^2^+31.8189P] where P=(Fo^2^+2Fc^2^)/3'.

Automatic conversion script
Id: cif_fix_values 3143 2015-03-26 13:38:13Z robertas 
;
_cod_original_sg_symbol_H-M P2(1)/c
_cod_database_code 7114871

loop_
_symmetry_equiv_pos_as_xyz
'x, y, z'
'-x, y+1/2, -z+1/2'
'-x, -y, -z'
'x, -y-1/2, z-1/2'

loop_
_atom_site_aniso_label
_atom_site_aniso_U_11
_atom_site_aniso_U_22
_atom_site_aniso_U_33
_atom_site_aniso_U_23
_atom_site_aniso_U_13
_atom_site_aniso_U_12
Au1 0.0316(2) 0.02516(15) 0.0304(2) -0.00039(11) 0.01055(12) -0.00070(12)
Au2 0.0378(2) 0.02250(15) 0.02013(15) -0.00160(10) 0.00843(11) -0.00106(12)
Au3 0.0359(2) 0.02590(15) 0.02196(15) -0.00057(11) 0.00203(11) -0.00251(12)
P1 0.0327(12) 0.0238(9) 0.0317(10) -0.0016(8) 0.0107(8) -0.0008(8)
P2 0.0393(12) 0.0223(9) 0.0226(9) -0.0032(7) 0.0096(8) -0.0009(8)
P3 0.0351(12) 0.0255(9) 0.0219(9) 0.0003(7) 0.0031(7) -0.0032(8)
P4 0.0324(12) 0.0232(9) 0.0245(9) -0.0006(7) 0.0010(7) -0.0001(8)
P5 0.0359(12) 0.0236(9) 0.0204(9) -0.0006(7) 0.0067(7) -0.0005(8)
P6 0.0333(12) 0.0287(10) 0.0234(9) 0.0012(8) 0.0092(8) -0.0014(8)
S1 0.063(2) 0.0287(10) 0.0400(11) 0.0004(9) 0.0077(10) -0.0030(10)
S2 0.057(2) 0.0552(14) 0.0565(14) 0.0207(11) 0.0228(11) 0.0164(12)
S3 0.072(2) 0.091(2) 0.081(2) 0.031(2) 0.028(2) 0.008(2)
O1 0.056(4) 0.057(4) 0.047(3) 0.011(3) -0.006(3) -0.004(3)
O2 0.106(6) 0.029(3) 0.077(4) -0.011(3) 0.033(4) -0.009(3)
O3 0.103(5) 0.049(3) 0.041(3) 0.011(3) 0.017(3) -0.001(3)
O4 0.071(6) 0.097(6) 0.141(7) 0.067(5) 0.040(5) 0.001(4)
O5 0.161(9) 0.139(8) 0.050(5) -0.016(5) 0.021(5) 0.027(6)
O6 0.084(6) 0.087(5) 0.101(5) 0.022(4) 0.050(4) 0.036(4)
F1 0.064(4) 0.104(5) 0.086(4) -0.029(3) -0.011(3) 0.007(3)
F2 0.090(5) 0.058(3) 0.089(4) -0.030(3) 0.006(3) 0.019(3)
F3 0.091(5) 0.103(5) 0.078(4) 0.007(4) 0.037(3) -0.003(4)
F4 0.116(6) 0.087(4) 0.122(5) 0.056(4) 0.023(4) -0.019(4)
F5 0.222(10) 0.112(6) 0.080(5) 0.021(4) -0.066(6) -0.036(6)
F6 0.102(6) 0.115(6) 0.196(8) 0.061(6) 0.038(6) 0.061(5)
C1 0.061(7) 0.054(6) 0.049(6) -0.012(4) 0.001(5) -0.005(5)
C2 0.065(8) 0.061(6) 0.073(7) 0.028(6) 0.003(5) -0.002(6)
C3 0.272(23) 0.087(10) 0.123(12) 0.049(10) 0.157(15) 0.059(13)
C12 0.039(5) 0.034(4) 0.032(4) -0.004(3) 0.011(3) -0.001(4)
C21 0.038(5) 0.029(4) 0.028(4) -0.006(3) 0.006(3) -0.002(3)
C23 0.041(5) 0.032(4) 0.023(4) -0.004(3) 0.010(3) -0.001(3)
C32 0.039(5) 0.030(4) 0.020(4) 0.000(3) -0.003(3) -0.008(3)
C45 0.035(5) 0.026(4) 0.026(4) 0.002(3) 0.002(3) 0.004(3)
C54 0.040(5) 0.027(4) 0.026(4) -0.001(3) 0.004(3) 0.002(3)
C56 0.047(5) 0.021(3) 0.025(4) 0.001(3) 0.009(3) 0.004(3)
C65 0.037(5) 0.031(4) 0.029(4) 0.002(3) 0.011(3) -0.005(3)
C101 0.031(5) 0.029(4) 0.032(4) 0.000(3) 0.010(3) -0.001(3)
C102 0.053(6) 0.049(5) 0.043(5) -0.002(4) 0.013(4) -0.003(4)
C103 0.044(6) 0.055(6) 0.081(7) 0.000(5) 0.011(5) -0.021(5)
C104 0.040(6) 0.028(4) 0.069(6) -0.006(4) -0.016(4) 0.004(4)
C105 0.035(5) 0.037(4) 0.043(5) -0.011(4) -0.005(4) 0.010(4)
C106 0.039(5) 0.031(4) 0.040(4) -0.001(3) 0.007(3) 0.009(4)
C107 0.030(5) 0.027(4) 0.025(4) -0.005(3) 0.005(3) 0.002(3)
C108 0.048(6) 0.035(4) 0.045(5) 0.004(4) 0.013(4) -0.002(4)
C109 0.044(6) 0.049(5) 0.060(5) 0.000(4) 0.011(4) 0.016(4)
C110 0.073(7) 0.024(4) 0.046(5) 0.000(4) 0.001(4) 0.003(4)
C111 0.053(6) 0.043(5) 0.053(5) 0.009(4) 0.017(4) 0.000(4)
C112 0.032(5) 0.033(4) 0.055(5) 0.008(4) 0.011(4) -0.001(4)
C201 0.051(6) 0.023(4) 0.038(4) -0.005(3) 0.012(4) 0.004(3)
C202 0.069(7) 0.056(5) 0.046(5) -0.014(4) 0.036(5) -0.018(5)
C203 0.096(9) 0.072(7) 0.089(8) -0.007(6) 0.075(7) -0.019(6)
C204 0.076(8) 0.061(6) 0.124(10) -0.019(7) 0.056(7) -0.038(6)
C205 0.054(7) 0.063(6) 0.091(7) -0.029(5) 0.040(5) -0.015(5)
C206 0.035(5) 0.042(5) 0.060(5) -0.014(4) 0.021(4) 0.001(4)
C301 0.045(5) 0.019(3) 0.037(4) 0.003(3) 0.011(3) 0.006(3)
C302 0.066(7) 0.049(5) 0.049(5) -0.008(4) 0.019(4) -0.014(5)
C303 0.083(8) 0.075(7) 0.088(8) 0.016(6) 0.052(6) -0.018(6)
C304 0.128(11) 0.077(7) 0.050(7) 0.018(5) 0.053(7) 0.017(7)
C305 0.085(8) 0.075(7) 0.035(5) 0.003(5) 0.016(5) 0.005(6)
C306 0.075(7) 0.045(5) 0.030(4) 0.002(4) 0.013(4) 0.009(4)
C307 0.042(5) 0.029(4) 0.020(4) 0.004(3) 0.007(3) 0.004(3)
C308 0.048(6) 0.036(4) 0.030(4) 0.000(3) 0.004(3) -0.010(4)
C309 0.054(6) 0.024(4) 0.054(5) 0.003(4) 0.016(4) 0.010(4)
C310 0.049(6) 0.043(5) 0.039(4) 0.015(4) 0.013(4) 0.016(4)
C311 0.039(6) 0.047(5) 0.044(5) 0.007(4) -0.002(4) -0.002(4)
C312 0.044(6) 0.035(4) 0.038(4) 0.000(3) 0.000(4) -0.003(4)
C401 0.037(5) 0.021(3) 0.032(4) -0.005(3) 0.006(3) -0.005(3)
C402 0.061(6) 0.036(4) 0.030(4) -0.005(3) 0.008(4) 0.003(4)
C403 0.074(7) 0.054(5) 0.038(5) -0.019(4) 0.015(4) -0.007(5)
C404 0.081(8) 0.041(5) 0.069(7) -0.021(5) 0.038(5) 0.005(5)
C405 0.070(8) 0.051(6) 0.079(7) -0.002(5) 0.023(5) 0.023(5)
C406 0.042(5) 0.044(5) 0.043(5) -0.003(4) 0.004(4) 0.008(4)
C407 0.039(5) 0.024(4) 0.037(4) -0.006(3) 0.009(3) -0.002(3)
C408 0.047(6) 0.046(5) 0.064(6) 0.007(4) 0.010(4) 0.000(4)
C409 0.031(6) 0.060(6) 0.096(8) 0.002(6) 0.011(5) -0.006(5)
C410 0.065(8) 0.044(5) 0.091(7) -0.015(5) 0.043(6) -0.012(5)
C411 0.065(7) 0.051(6) 0.063(6) 0.000(5) 0.023(5) -0.021(5)
C412 0.053(6) 0.032(4) 0.047(5) 0.002(4) 0.000(4) -0.011(4)
C501 0.038(5) 0.031(4) 0.028(4) 0.001(3) 0.009(3) 0.004(3)
C502 0.051(6) 0.049(5) 0.038(5) 0.016(4) 0.016(4) 0.011(4)
C503 0.059(7) 0.066(6) 0.057(6) 0.033(5) 0.019(5) 0.017(5)
C504 0.074(8) 0.054(6) 0.083(7) 0.025(5) 0.033(6) 0.037(5)
C505 0.073(8) 0.064(6) 0.072(7) -0.018(5) 0.022(5) 0.022(6)
C506 0.053(6) 0.059(5) 0.039(5) -0.003(4) 0.009(4) 0.020(5)
C601 0.040(5) 0.030(4) 0.027(4) 0.005(3) 0.011(3) -0.011(4)
C602 0.047(6) 0.055(5) 0.043(5) 0.015(4) 0.013(4) 0.010(5)
C603 0.064(7) 0.072(7) 0.068(7) 0.034(6) 0.002(5) 0.013(5)
C604 0.068(7) 0.079(7) 0.035(5) 0.024(5) -0.019(4) -0.027(6)
C605 0.058(7) 0.067(6) 0.035(5) 0.012(4) -0.001(4) -0.022(5)
C606 0.047(6) 0.042(5) 0.040(5) 0.001(4) 0.008(4) -0.015(4)
C607 0.036(5) 0.027(4) 0.020(4) 0.008(3) 0.006(3) 0.001(3)
C608 0.037(5) 0.041(4) 0.032(4) -0.006(3) 0.013(3) -0.007(4)
C609 0.037(5) 0.066(6) 0.035(4) -0.001(4) 0.016(4) -0.017(4)
C610 0.068(7) 0.052(6) 0.043(5) 0.000(4) 0.008(4) -0.029(5)
C611 0.069(8) 0.033(5) 0.071(6) 0.000(4) 0.009(5) -0.009(5)
C612 0.042(6) 0.041(5) 0.056(5) 0.006(4) 0.011(4) 0.005(4)
C4 0.187(26) 0.340(40) 0.287(35) -0.085(31) 0.054(23) -0.017(25)
C5 0.214(21) 0.146(15) 0.137(14) 0.024(12) 0.082(14) 0.020(14)
C6 0.119(14) 0.177(17) 0.152(16) -0.016(13) 0.023(11) -0.030(12)
O10 0.291(23) 0.478(36) 0.166(15) -0.050(18) 0.094(15) -0.152(23)
O11 0.182(11) 0.152(10) 0.113(8) 0.015(7) 0.030(7) 0.015(8)
O12 0.092(6) 0.135(7) 0.074(5) 0.000(5) 0.015(4) -0.021(5)
O13 0.126(8) 0.085(6) 0.140(8) 0.011(5) 0.052(6) 0.009(5)
O14 0.273(17) 0.187(13) 0.148(11) -0.006(10) -0.009(11) 0.025(12)

loop_
_atom_site_label
_atom_site_type_symbol
_atom_site_fract_x
_atom_site_fract_y
_atom_site_fract_z
_atom_site_U_iso_or_equiv
_atom_site_thermal_displace_type
_atom_site_occupancy
_atom_site_calc_flag
_atom_site_refinement_flags
Au1 Au 0.31490(2) 1.05960(2) 0.091476(8) 0.02853(9) Uani 1 d .
Au2 Au 0.30484(2) 0.86769(2) 0.112135(7) 0.02658(9) Uani 1 d .
Au3 Au 0.29654(2) 0.67230(2) 0.132325(7) 0.02877(9) Uani 1 d .
P1 P 0.18287(12) 1.07395(11) 0.09884(5) 0.0289(4) Uani 1 d .
P2 P 0.26868(12) 0.90162(11) 0.17206(5) 0.0277(4) Uani 1 d .
P3 P 0.37915(12) 0.69099(12) 0.19699(5) 0.0281(4) Uani 1 d .
P4 P 0.21341(11) 0.63548(11) 0.06954(5) 0.0277(4) Uani 1 d .
P5 P 0.34060(12) 0.81962(11) 0.05409(5) 0.0266(4) Uani 1 d .
P6 P 0.44646(12) 1.03191(12) 0.08631(5) 0.0281(4) Uani 1 d .
S1 S 0.36498(14) 0.28940(13) 0.17054(6) 0.0446(5) Uani 1 d .
S2 S 0.29360(15) 1.1188(2) -0.03126(7) 0.0548(6) Uani 1 d .
S3 S 0.1399(2) 0.4516(2) -0.20694(9) 0.0796(8) Uani 1 d .
O1 O 0.4270(3) 0.3061(4) 0.2066(2) 0.056(2) Uani 1 d .
O2 O 0.3474(4) 0.1958(4) 0.1607(2) 0.069(2) Uani 1 d .
O3 O 0.3693(4) 0.3458(4) 0.1370(2) 0.064(2) Uani 1 d .
O4 O 0.2297(5) 1.0575(5) -0.0293(3) 0.101(3) Uani 1 d .
O5 O 0.3163(6) 1.1747(6) 0.0042(2) 0.117(3) Uani 1 d .
O6 O 0.3595(4) 1.0822(5) -0.0440(2) 0.086(2) Uani 1 d .
O7 O 0.1987(9) 0.4764(10) -0.2266(4) 0.073(4) Uiso 0.50 d P
O8 O 0.1198(11) 0.5292(12) -0.1846(5) 0.099(5) Uiso 0.50 d P
O9 O 0.0666(10) 0.4026(11) -0.2272(5) 0.090(4) Uiso 0.50 d P
O7A O 0.1663(15) 0.4199(17) -0.2421(7) 0.154(8) Uiso 0.50 d P
O8A O 0.1960(16) 0.5324(17) -0.1957(8) 0.165(9) Uiso 0.50 d P
O9A O 0.0671(13) 0.4746(14) -0.2015(6) 0.119(6) Uiso 0.50 d P
F1 F 0.2072(4) 0.3169(4) 0.1540(2) 0.090(2) Uani 1 d .
F2 F 0.2777(4) 0.4143(4) 0.1940(2) 0.082(2) Uani 1 d .
F3 F 0.2610(4) 0.2811(4) 0.2159(2) 0.088(2) Uani 1 d .
F4 F 0.2971(4) 1.2545(4) -0.0787(2) 0.109(2) Uani 1 d .
F5 F 0.2153(6) 1.1542(5) -0.1042(2) 0.156(4) Uani 1 d .
F6 F 0.1856(5) 1.2397(5) -0.0615(3) 0.137(3) Uani 1 d .
F7 F 0.1388(8) 0.3471(9) -0.1456(4) 0.082(4) Uiso 0.50 d P
F8 F 0.2214(13) 0.3118(12) -0.1794(5) 0.125(5) Uiso 0.50 d P
F9 F 0.2508(12) 0.4345(14) -0.1395(6) 0.144(7) Uiso 0.50 d P
F7A F 0.1702(13) 0.3954(15) -0.1320(6) 0.150(7) Uiso 0.50 d P
F8A F 0.1548(17) 0.2960(18) -0.1766(8) 0.195(9) Uiso 0.50 d P
F9A F 0.2633(10) 0.3574(12) -0.1614(5) 0.107(5) Uiso 0.50 d P
C1 C 0.2741(6) 0.3267(6) 0.1843(3) 0.057(2) Uani 1 d .
C2 C 0.2464(7) 1.1945(7) -0.0708(3) 0.068(3) Uani 1 d .
C3 C 0.1992(14) 0.3865(10) -0.1631(5) 0.142(8) Uani 1 d .
C12 C 0.1779(5) 1.0664(5) 0.1522(2) 0.035(2) Uani 1 d .
H12A H 0.1729 1.1275 0.1622 0.042 Uiso 1 calc .
H12B H 0.1281 1.0336 0.1534 0.042 Uiso 1 calc .
C21 C 0.2505(4) 1.0203(5) 0.1810(2) 0.032(2) Uani 1 d .
H21A H 0.2432 1.0260 0.2086 0.038 Uiso 1 calc .
H21B H 0.3000 1.0540 0.1800 0.038 Uiso 1 calc .
C23 C 0.3554(4) 0.8759(4) 0.2149(2) 0.031(2) Uani 1 d .
H23A H 0.3851 0.9321 0.2233 0.038 Uiso 1 calc .
H23B H 0.3333 0.8559 0.2376 0.038 Uiso 1 calc .
C32 C 0.4168(4) 0.8055(5) 0.2084(2) 0.031(2) Uani 1 d .
H32A H 0.4615 0.8034 0.2329 0.038 Uiso 1 calc .
H32B H 0.4400 0.8261 0.1862 0.038 Uiso 1 calc .
C45 C 0.1842(4) 0.7314(4) 0.0351(2) 0.030(2) Uani 1 d .
H45A H 0.1399 0.7118 0.0124 0.036 Uiso 1 calc .
H45B H 0.1621 0.7785 0.0496 0.036 Uiso 1 calc .
C54 C 0.2503(4) 0.7733(4) 0.0177(2) 0.031(2) Uani 1 d .
H54A H 0.2255 0.8220 -0.0006 0.038 Uiso 1 calc .
H54B H 0.2693 0.7276 0.0014 0.038 Uiso 1 calc .
C56 C 0.3708(5) 0.9085(4) 0.0238(2) 0.031(2) Uani 1 d .
H56A H 0.3772 0.8813 -0.0014 0.037 Uiso 1 calc .
H56B H 0.3254 0.9514 0.0166 0.037 Uiso 1 calc .
C65 C 0.4487(4) 0.9624(4) 0.0421(2) 0.032(2) Uani 1 d .
H65A H 0.4601 1.0017 0.0210 0.038 Uiso 1 calc .
H65B H 0.4943 0.9200 0.0498 0.038 Uiso 1 calc .
C101 C 0.1137(4) 0.9902(4) 0.0701(2) 0.030(2) Uani 1 d .
C102 C 0.0493(5) 0.9529(5) 0.0829(2) 0.048(2) Uani 1 d .
H102 H 0.0421 0.9673 0.1087 0.058 Uiso 1 calc .
C103 C -0.0049(5) 0.8946(6) 0.0583(3) 0.061(3) Uani 1 d .
H103 H -0.0480 0.8689 0.0675 0.073 Uiso 1 calc .
C104 C 0.0046(5) 0.8744(5) 0.0201(3) 0.051(2) Uani 1 d .
H104 H -0.0327 0.8355 0.0033 0.061 Uiso 1 calc .
C105 C 0.0676(5) 0.9104(5) 0.0067(2) 0.041(2) Uani 1 d .
H105 H 0.0739 0.8964 -0.0194 0.049 Uiso 1 calc .
C106 C 0.1226(5) 0.9681(5) 0.0318(2) 0.037(2) Uani 1 d .
H106 H 0.1664 0.9924 0.0226 0.044 Uiso 1 calc .
C107 C 0.1358(4) 1.1808(4) 0.0802(2) 0.027(2) Uani 1 d .
C108 C 0.0598(5) 1.2040(5) 0.0858(2) 0.042(2) Uani 1 d .
H108 H 0.0328 1.1653 0.1001 0.051 Uiso 1 calc .
C109 C 0.0234(5) 1.2845(6) 0.0701(3) 0.051(2) Uani 1 d .
H109 H -0.0284 1.3003 0.0736 0.061 Uiso 1 calc .
C110 C 0.0634(6) 1.3408(5) 0.0496(2) 0.050(2) Uani 1 d .
H110 H 0.0396 1.3962 0.0397 0.060 Uiso 1 calc .
C111 C 0.1378(6) 1.3174(5) 0.0432(2) 0.049(2) Uani 1 d .
H111 H 0.1638 1.3555 0.0282 0.059 Uiso 1 calc .
C112 C 0.1748(5) 1.2371(5) 0.0589(2) 0.040(2) Uani 1 d .
H112 H 0.2263 1.2214 0.0550 0.048 Uiso 1 calc .
C201 C 0.1817(5) 0.8412(5) 0.1807(2) 0.037(2) Uani 1 d .
C202 C 0.1636(6) 0.8447(6) 0.2181(2) 0.053(2) Uani 1 d .
H202 H 0.1959 0.8800 0.2388 0.064 Uiso 1 calc .
C203 C 0.0989(7) 0.7971(7) 0.2251(3) 0.077(3) Uani 1 d .
H203 H 0.0870 0.7996 0.2507 0.092 Uiso 1 calc .
C204 C 0.0518(7) 0.7463(7) 0.1951(4) 0.081(3) Uani 1 d .
H204 H 0.0082 0.7131 0.2005 0.097 Uiso 1 calc .
C205 C 0.0665(6) 0.7424(6) 0.1575(3) 0.065(3) Uani 1 d .
H205 H 0.0325 0.7083 0.1368 0.079 Uiso 1 calc .
C206 C 0.1318(5) 0.7894(5) 0.1503(2) 0.044(2) Uani 1 d .
H206 H 0.1430 0.7866 0.1246 0.053 Uiso 1 calc .
C301 C 0.3330(5) 0.6621(4) 0.2380(2) 0.033(2) Uani 1 d .
C302 C 0.2581(6) 0.6221(6) 0.2308(3) 0.054(2) Uani 1 d .
H302 H 0.2305 0.6074 0.2042 0.065 Uiso 1 calc .
C303 C 0.2216(7) 0.6026(7) 0.2631(3) 0.077(3) Uani 1 d .
H303 H 0.1700 0.5748 0.2584 0.092 Uiso 1 calc .
C304 C 0.2639(9) 0.6255(7) 0.3019(3) 0.080(3) Uani 1 d .
H304 H 0.2404 0.6135 0.3237 0.095 Uiso 1 calc .
C305 C 0.3392(7) 0.6651(7) 0.3093(3) 0.065(3) Uani 1 d .
H305 H 0.3668 0.6796 0.3360 0.078 Uiso 1 calc .
C306 C 0.3744(6) 0.6838(5) 0.2781(2) 0.050(2) Uani 1 d .
H306 H 0.4262 0.7110 0.2833 0.060 Uiso 1 calc .
C307 C 0.4697(4) 0.6231(4) 0.2006(2) 0.030(2) Uani 1 d .
C308 C 0.4613(5) 0.5370(5) 0.1838(2) 0.039(2) Uani 1 d .
H308 H 0.4087 0.5146 0.1722 0.047 Uiso 1 calc .
C309 C 0.5283(6) 0.4840(5) 0.1840(2) 0.044(2) Uani 1 d .
H309 H 0.5215 0.4258 0.1728 0.052 Uiso 1 calc .
C310 C 0.6049(5) 0.5169(5) 0.2005(2) 0.044(2) Uani 1 d .
H310 H 0.6510 0.4820 0.1998 0.052 Uiso 1 calc .
C311 C 0.6148(5) 0.6010(6) 0.2181(2) 0.045(2) Uani 1 d .
H311 H 0.6677 0.6223 0.2300 0.055 Uiso 1 calc .
C312 C 0.5482(5) 0.6541(5) 0.2185(2) 0.041(2) Uani 1 d .
H312 H 0.5555 0.7112 0.2307 0.049 Uiso 1 calc .
C401 C 0.2524(4) 0.5502(4) 0.0413(2) 0.031(2) Uani 1 d .
C402 C 0.2276(5) 0.5440(5) -0.0007(2) 0.043(2) Uani 1 d .
H402 H 0.1900 0.5858 -0.0153 0.051 Uiso 1 calc .
C403 C 0.2581(6) 0.4766(6) -0.0208(2) 0.055(2) Uani 1 d .
H403 H 0.2416 0.4728 -0.0492 0.067 Uiso 1 calc .
C404 C 0.3120(6) 0.4154(6) 0.0005(3) 0.060(3) Uani 1 d .
H404 H 0.3329 0.3698 -0.0133 0.072 Uiso 1 calc .
C405 C 0.3359(6) 0.4201(6) 0.0418(3) 0.066(3) Uani 1 d .
H405 H 0.3723 0.3769 0.0562 0.079 Uiso 1 calc .
C406 C 0.3074(5) 0.4870(5) 0.0625(2) 0.044(2) Uani 1 d .
H406 H 0.3248 0.4902 0.0909 0.053 Uiso 1 calc .
C407 C 0.1180(5) 0.5933(4) 0.0784(2) 0.033(2) Uani 1 d .
C408 C 0.0417(6) 0.6204(6) 0.0565(3) 0.053(2) Uani 1 d .
H408 H 0.0369 0.6626 0.0355 0.063 Uiso 1 calc .
C409 C -0.0279(5) 0.5851(6) 0.0657(3) 0.063(3) Uani 1 d .
H409 H -0.0797 0.6021 0.0502 0.076 Uiso 1 calc .
C410 C -0.0221(7) 0.5266(6) 0.0967(3) 0.063(3) Uani 1 d .
H410 H -0.0697 0.5040 0.1028 0.075 Uiso 1 calc .
C411 C 0.0526(7) 0.5003(6) 0.1192(3) 0.058(2) Uani 1 d .
H411 H 0.0564 0.4600 0.1409 0.070 Uiso 1 calc .
C412 C 0.1222(5) 0.5330(5) 0.1102(2) 0.046(2) Uani 1 d .
H412 H 0.1735 0.5143 0.1257 0.055 Uiso 1 calc .
C501 C 0.4201(4) 0.7348(5) 0.0606(2) 0.032(2) Uani 1 d .
C502 C 0.4682(5) 0.7147(5) 0.0988(2) 0.045(2) Uani 1 d .
H502 H 0.4600 0.7452 0.1217 0.054 Uiso 1 calc .
C503 C 0.5278(6) 0.6501(6) 0.1029(3) 0.060(3) Uani 1 d .
H503 H 0.5602 0.6365 0.1288 0.072 Uiso 1 calc .
C504 C 0.5410(6) 0.6052(6) 0.0700(3) 0.068(3) Uani 1 d .
H504 H 0.5813 0.5603 0.0733 0.082 Uiso 1 calc .
C505 C 0.4954(6) 0.6261(7) 0.0324(3) 0.069(3) Uani 1 d .
H505 H 0.5057 0.5969 0.0097 0.083 Uiso 1 calc .
C506 C 0.4343(5) 0.6894(6) 0.0274(2) 0.051(2) Uani 1 d .
H506 H 0.4021 0.7020 0.0013 0.061 Uiso 1 calc .
C601 C 0.5067(5) 0.9758(5) 0.1311(2) 0.032(2) Uani 1 d .
C602 C 0.5657(5) 0.9136(6) 0.1308(2) 0.048(2) Uani 1 d .
H602 H 0.5742 0.8927 0.1060 0.057 Uiso 1 calc .
C603 C 0.6132(6) 0.8809(7) 0.1672(3) 0.070(3) Uani 1 d .
H603 H 0.6529 0.8367 0.1668 0.084 Uiso 1 calc .
C604 C 0.6037(6) 0.9113(7) 0.2035(3) 0.066(3) Uani 1 d .
H604 H 0.6371 0.8890 0.2277 0.079 Uiso 1 calc .
C605 C 0.5457(6) 0.9741(7) 0.2044(2) 0.055(2) Uani 1 d .
H605 H 0.5397 0.9958 0.2294 0.066 Uiso 1 calc .
C606 C 0.4947(5) 1.0072(5) 0.1685(2) 0.043(2) Uani 1 d .
H606 H 0.4535 1.0494 0.1692 0.052 Uiso 1 calc .
C607 C 0.5095(4) 1.1302(4) 0.0833(2) 0.028(2) Uani 1 d .
C608 C 0.5877(5) 1.1196(5) 0.0784(2) 0.036(2) Uani 1 d .
H608 H 0.6070 1.0618 0.0742 0.043 Uiso 1 calc .
C609 C 0.6378(5) 1.1941(6) 0.0796(2) 0.045(2) Uani 1 d .
H609 H 0.6912 1.1869 0.0763 0.054 Uiso 1 calc .
C610 C 0.6093(6) 1.2790(6) 0.0857(2) 0.055(2) Uani 1 d .
H610 H 0.6435 1.3294 0.0868 0.066 Uiso 1 calc .
C611 C 0.5310(6) 1.2901(5) 0.0901(3) 0.059(3) Uani 1 d .
H611 H 0.5117 1.3480 0.0940 0.071 Uiso 1 calc .
C612 C 0.4803(5) 1.2155(5) 0.0888(2) 0.047(2) Uani 1 d .
H612 H 0.4267 1.2229 0.0917 0.056 Uiso 1 calc .
C4 C -0.0850(17) 0.6074(23) -0.2331(10) 0.272(15) Uani 1 d .
C5 C 0.0639(12) 1.0171(13) -0.1714(5) 0.159(7) Uani 1 d .
C6 C 0.1637(10) 0.6804(13) -0.1193(6) 0.151(6) Uani 1 d .
O10 O -0.0217(13) 0.6526(17) -0.2000(5) 0.305(12) Uani 1 d .
O11 O 0.0513(7) 0.9389(8) -0.1495(3) 0.150(4) Uani 1 d .
O12 O 0.1773(5) 0.7118(6) -0.0753(2) 0.101(3) Uani 1 d .
O13 O 0.1622(6) 0.9011(6) -0.0770(3) 0.114(3) Uani 1 d .
O14 O -0.0232(10) 0.8155(10) -0.1996(4) 0.213(6) Uani 1 d .

loop_
_atom_type_symbol
_atom_type_description
_atom_type_scat_dispersion_real
_atom_type_scat_dispersion_imag
_atom_type_scat_source
C C 0.0033 0.0016 'International Tables Vol C Tables 4.2.6.8 and 6.1.1.4'
H H 0.0000 0.0000 'International Tables Vol C Tables 4.2.6.8 and 6.1.1.4'
O O 0.0106 0.0060 'International Tables Vol C Tables 4.2.6.8 and 6.1.1.4'
F F 0.0171 0.0103 'International Tables Vol C Tables 4.2.6.8 and 6.1.1.4'
P P 0.1023 0.0942 'International Tables Vol C Tables 4.2.6.8 and 6.1.1.4'
S S 0.1246 0.1234 'International Tables Vol C Tables 4.2.6.8 and 6.1.1.4'
Au Au -2.0133 8.8022 'International Tables Vol C Tables 4.2.6.8 and 6.1.1.4'

loop_
_geom_angle_atom_site_label_1
_geom_angle_atom_site_label_2
_geom_angle_atom_site_label_3
_geom_angle
P6 Au1 P1 174.73(6)
P6 Au1 Au2 87.60(4)
P1 Au1 Au2 87.16(4)
P5 Au2 P2 174.56(6)
P5 Au2 Au1 93.00(4)
P2 Au2 Au1 92.44(4)
P5 Au2 Au3 86.19(4)
P2 Au2 Au3 88.37(4)
Au1 Au2 Au3 179.094(12)
P3 Au3 P4 173.15(6)
P3 Au3 Au2 92.94(4)
P4 Au3 Au2 93.91(4)
C107 P1 C101 103.9(3)
C107 P1 C12 106.0(3)
C101 P1 C12 108.1(3)
C107 P1 Au1 113.2(2)
C101 P1 Au1 112.9(2)
C12 P1 Au1 112.1(3)
C201 P2 C21 106.1(3)
C201 P2 C23 106.9(3)
C21 P2 C23 101.6(3)
C201 P2 Au2 115.6(2)
C21 P2 Au2 116.5(2)
C23 P2 Au2 108.9(2)
C301 P3 C307 109.3(3)
C301 P3 C32 104.4(3)
C307 P3 C32 105.0(3)
C301 P3 Au3 115.6(3)
C307 P3 Au3 107.5(2)
C32 P3 Au3 114.4(2)
C401 P4 C407 107.3(3)
C401 P4 C45 106.2(3)
C407 P4 C45 105.2(3)
C401 P4 Au3 116.0(2)
C407 P4 Au3 106.9(2)
C45 P4 Au3 114.5(2)
C501 P5 C56 105.8(3)
C501 P5 C54 106.8(3)
C56 P5 C54 100.9(3)
C501 P5 Au2 116.6(2)
C56 P5 Au2 115.2(2)
C54 P5 Au2 110.1(2)
C601 P6 C607 101.5(3)
C601 P6 C65 108.2(3)
C607 P6 C65 106.0(3)
C601 P6 Au1 111.7(2)
C607 P6 Au1 116.6(2)
C65 P6 Au1 112.0(2)
O1 S1 O3 114.5(4)
O1 S1 O2 115.7(4)
O3 S1 O2 115.2(4)
O1 S1 C1 102.5(4)
O3 S1 C1 103.9(4)
O2 S1 C1 102.5(4)
O6 S2 O4 115.7(5)
O6 S2 O5 114.5(5)
O4 S2 O5 112.3(5)
O6 S2 C2 104.8(5)
O4 S2 C2 103.5(5)
O5 S2 C2 104.4(5)
O9A S3 O7 143.0(10)
O9A S3 O7A 132.5(13)
O7 S3 O7A 44.3(9)
O9A S3 O9 59.1(10)
O7 S3 O9 122.3(9)
O7A S3 O9 81.0(12)
O9A S3 O8 52.3(9)
O7 S3 O8 109.1(9)
O7A S3 O8 146.9(12)
O9 S3 O8 111.2(9)
O9A S3 O8A 107.6(13)
O7 S3 O8A 55.4(10)
O7A S3 O8A 99.6(13)
O9 S3 O8A 156.9(11)
O8 S3 O8A 57.1(11)
O9A S3 C3 111.0(9)
O7 S3 C3 102.7(8)
O7A S3 C3 106.3(10)
O9 S3 C3 110.6(9)
O8 S3 C3 98.0(8)
O8A S3 C3 91.6(12)
O7A O7 O8A 139.3(23)
O7A O7 S3 71.7(16)
O8A O7 S3 67.7(13)
O9A O8 O8A 119.4(20)
O9A O8 S3 58.3(12)
O8A O8 S3 63.4(13)
O9A O9 S3 55.9(11)
O7 O7A S3 64.0(15)
O7 O8A O8 112.9(21)
O7 O8A S3 56.9(12)
O8 O8A S3 59.6(12)
O8 O9A S3 69.4(14)
O8 O9A O9 134.1(21)
S3 O9A O9 65.0(11)
F7A F7 F8A 127.2(22)
F7A F7 C3 61.4(17)
F8A F7 C3 67.2(14)
F9A F8 F8A 126.6(25)
F9A F8 C3 56.2(15)
F8A F8 C3 76.1(19)
C3 F9 F9A 50.9(12)
C3 F9 F7A 52.7(12)
F9A F9 F7A 91.9(16)
F7 F7A C3 78.2(20)
F7 F7A F9 127.6(23)
C3 F7A F9 51.4(14)
F8 F8A F7 108.8(23)
F8 F8A C3 56.6(15)
F7 F8A C3 57.8(13)
F8 F9A C3 74.0(18)
F8 F9A F9 131.4(22)
C3 F9A F9 57.6(16)
F3 C1 F2 107.4(7)
F3 C1 F1 107.1(8)
F2 C1 F1 105.9(8)
F3 C1 S1 111.9(6)
F2 C1 S1 111.9(7)
F1 C1 S1 112.3(6)
F5 C2 F4 106.3(9)
F5 C2 F6 105.9(10)
F4 C2 F6 106.7(9)
F5 C2 S2 112.8(8)
F4 C2 S2 113.0(8)
F6 C2 S2 111.6(7)
F9A C3 F9 71.5(22)
F9A C3 F7A 122.7(21)
F9 C3 F7A 75.9(16)
F9A C3 F8 49.8(11)
F9 C3 F8 121.1(24)
F7A C3 F8 129.5(16)
F9A C3 F7 125.7(14)
F9 C3 F7 114.9(15)
F7A C3 F7 40.4(10)
F8 C3 F7 97.8(15)
F9A C3 F8A 94.1(16)
F9 C3 F8A 153.1(19)
F7A C3 F8A 94.7(18)
F8 C3 F8A 47.3(12)
F7 C3 F8A 55.0(13)
F9A C3 S3 123.5(11)
F9 C3 S3 112.0(13)
F7A C3 S3 111.9(15)
F8 C3 S3 104.4(13)
F7 C3 S3 104.4(14)
F8A C3 S3 94.9(16)
C21 C12 P1 115.9(5)
C12 C21 P2 117.7(5)
C32 C23 P2 117.8(4)
C23 C32 P3 117.1(5)
C54 C45 P4 117.3(5)
C45 C54 P5 117.2(4)
C65 C56 P5 118.5(5)
C56 C65 P6 116.1(5)
C102 C101 C106 118.2(7)
C102 C101 P1 123.9(5)
C106 C101 P1 117.7(5)
C101 C102 C103 121.1(8)
C104 C103 C102 119.6(8)
C105 C104 C103 120.6(7)
C104 C105 C106 119.5(7)
C101 C106 C105 120.9(7)
C112 C107 C108 120.0(6)
C112 C107 P1 119.3(5)
C108 C107 P1 120.7(5)
C107 C108 C109 119.9(7)
C110 C109 C108 119.6(8)
C109 C110 C111 120.7(7)
C110 C111 C112 120.0(7)
C107 C112 C111 119.7(7)
C202 C201 C206 118.4(7)
C202 C201 P2 120.1(6)
C206 C201 P2 121.5(6)
C203 C202 C201 120.3(8)
C204 C203 C202 120.1(8)
C203 C204 C205 121.5(9)
C204 C205 C206 118.7(9)
C205 C206 C201 120.9(7)
C302 C301 C306 119.5(7)
C302 C301 P3 121.2(6)
C306 C301 P3 119.2(6)
C301 C302 C303 120.6(8)
C304 C303 C302 118.0(10)
C305 C304 C303 121.6(8)
C304 C305 C306 120.3(9)
C305 C306 C301 119.9(9)
C308 C307 C312 118.2(7)
C308 C307 P3 118.8(6)
C312 C307 P3 122.9(5)
C309 C308 C307 121.3(7)
C310 C309 C308 119.4(7)
C309 C310 C311 120.4(7)
C312 C311 C310 120.6(7)
C311 C312 C307 120.0(7)
C402 C401 C406 119.1(6)
C402 C401 P4 122.3(6)
C406 C401 P4 118.5(5)
C403 C402 C401 120.1(7)
C404 C403 C402 120.0(7)
C403 C404 C405 120.3(7)
C404 C405 C406 120.9(8)
C405 C406 C401 119.5(7)
C408 C407 C412 118.0(7)
C408 C407 P4 123.9(6)
C412 C407 P4 118.1(6)
C407 C408 C409 119.9(8)
C410 C409 C408 120.8(9)
C409 C410 C411 120.3(9)
C410 C411 C412 119.8(8)
C411 C412 C407 121.1(8)
C506 C501 C502 118.9(7)
C506 C501 P5 120.4(5)
C502 C501 P5 120.7(5)
C503 C502 C501 119.4(7)
C504 C503 C502 121.3(8)
C505 C504 C503 119.5(8)
C504 C505 C506 120.7(8)
C505 C506 C501 120.2(8)
C602 C601 C606 119.8(7)
C602 C601 P6 124.4(5)
C606 C601 P6 115.5(6)
C601 C602 C603 119.5(8)
C604 C603 C602 121.7(9)
C605 C604 C603 119.5(8)
C604 C605 C606 121.0(8)
C605 C606 C601 118.5(8)
C608 C607 C612 120.1(7)
C608 C607 P6 120.3(5)
C612 C607 P6 119.5(6)
C607 C608 C609 120.0(7)
C610 C609 C608 120.0(7)
C611 C610 C609 120.2(7)
C610 C611 C612 120.1(8)
C607 C612 C611 119.6(8)

loop_
_geom_bond_atom_site_label_1
_geom_bond_atom_site_label_2
_geom_bond_distance
Au1 P6 2.306(2)
Au1 P1 2.311(2)
Au1 Au2 2.9486(4)
Au2 P5 2.314(2)
Au2 P2 2.321(2)
Au2 Au3 2.9915(4)
Au3 P3 2.319(2)
Au3 P4 2.320(2)
P1 C107 1.818(7)
P1 C101 1.819(7)
P1 C12 1.843(7)
P2 C201 1.803(8)
P2 C21 1.826(7)
P2 C23 1.838(7)
P3 C301 1.807(7)
P3 C307 1.809(7)
P3 C32 1.823(7)
P4 C401 1.807(7)
P4 C407 1.819(8)
P4 C45 1.834(6)
P5 C501 1.814(7)
P5 C56 1.820(7)
P5 C54 1.847(7)
P6 C601 1.818(7)
P6 C607 1.822(7)
P6 C65 1.831(7)
S1 O1 1.428(6)
S1 O3 1.431(6)
S1 O2 1.444(6)
S1 C1 1.796(10)
S2 O6 1.397(7)
S2 O4 1.425(7)
S2 O5 1.438(8)
S2 C2 1.785(9)
S3 O9A 1.33(2)
S3 O7 1.374(14)
S3 O7A 1.45(2)
S3 O9 1.46(2)
S3 O8 1.46(2)
S3 O8A 1.52(3)
S3 C3 1.85(2)
O7 O7A 1.07(2)
O7 O8A 1.35(3)
O8 O9A 1.24(2)
O8 O8A 1.43(3)
O9 O9A 1.38(2)
F1 C1 1.340(10)
F2 C1 1.339(10)
F3 C1 1.333(10)
F4 C2 1.308(11)
F5 C2 1.282(12)
F6 C2 1.326(12)
F7 F7A 0.94(2)
F7 F8A 1.38(3)
F7 C3 1.42(2)
F8 F9A 1.06(2)
F8 F8A 1.17(3)
F8 C3 1.33(2)
F9 C3 1.25(3)
F9 F9A 1.41(3)
F9 F7A 1.56(3)
F7A C3 1.28(2)
F8A C3 1.55(3)
F9A C3 1.15(2)
C12 C21 1.532(10)
C23 C32 1.525(10)
C45 C54 1.516(10)
C56 C65 1.537(10)
C101 C102 1.380(10)
C101 C106 1.390(10)
C102 C103 1.384(12)
C103 C104 1.379(12)
C104 C105 1.366(12)
C105 C106 1.393(10)
C107 C112 1.374(10)
C107 C108 1.384(10)
C108 C109 1.390(11)
C109 C110 1.368(12)
C110 C111 1.369(12)
C111 C112 1.391(11)
C201 C202 1.381(10)
C201 C206 1.395(10)
C202 C203 1.369(12)
C203 C204 1.359(14)
C204 C205 1.365(14)
C205 C206 1.376(11)
C301 C302 1.364(11)
C301 C306 1.411(11)
C302 C303 1.414(12)
C303 C304 1.384(15)
C304 C305 1.365(14)
C305 C306 1.367(12)
C307 C308 1.393(10)
C307 C312 1.394(10)
C308 C309 1.376(11)
C309 C310 1.369(11)
C310 C311 1.377(11)
C311 C312 1.376(11)
C401 C402 1.390(10)
C401 C406 1.392(10)
C402 C403 1.380(11)
C403 C404 1.363(13)
C404 C405 1.367(13)
C405 C406 1.371(11)
C407 C408 1.383(11)
C407 C412 1.392(10)
C408 C409 1.388(12)
C409 C410 1.352(13)
C410 C411 1.364(13)
C411 C412 1.373(12)
C501 C506 1.386(10)
C501 C502 1.388(10)
C502 C503 1.372(11)
C503 C504 1.367(13)
C504 C505 1.357(13)
C505 C506 1.375(12)
C601 C602 1.361(10)
C601 C606 1.413(10)
C602 C603 1.392(12)
C603 C604 1.359(14)
C604 C605 1.358(14)
C605 C606 1.402(11)
C607 C608 1.379(10)
C607 C612 1.387(10)
C608 C609 1.388(10)
C609 C610 1.383(12)
C610 C611 1.374(13)
C611 C612 1.394(12)
C4 O10 1.51(3)
C5 O11 1.42(2)
C6 O12 1.53(2)

loop_
_geom_torsion_atom_site_label_1
_geom_torsion_atom_site_label_2
_geom_torsion_atom_site_label_3
_geom_torsion_atom_site_label_4
_geom_torsion
P1 Au1 Au2 P2 -54.57(6)
P2 Au2 Au3 P3 -50.66(7)
P1 Au1 Au3 P3 -105.23(6)
P6 Au1 Au2 P5 -54.97(6)
P5 Au2 Au3 P4 -50.73(7)
P6 Au1 Au3 P4 -105.70(6)
